data_7051894
loop_
_publ_author_name
'Jin, Guoxia'
'Jones, Cameron'
'Junk, Peter C.'
'Stasch, Andreas'
'Woodul, William D.'

_publ_section_title
;
 Group 13 metal(i) and (ii) guanidinate complexes: effect of ligand
 backbone on metal oxidation state and coordination sphere
;
_journal_issue 5
_journal_name_full 'New Journal of Chemistry'
_journal_page_first 835
_journal_paper_doi 10.1039/b718799h
_journal_volume 32
_journal_year 2008
_chemical_formula_sum 'C37 H56 N2 P Tl'
_chemical_formula_weight 764.18
_chemical_name_systematic
;
?
;
_space_group_IT_number 2
_symmetry_cell_setting triclinic
_symmetry_space_group_name_Hall '-P 1'
_symmetry_space_group_name_H-M 'P -1'
_atom_sites_solution_hydrogens geom
_atom_sites_solution_primary direct
_atom_sites_solution_secondary difmap
_audit_creation_method SHELXL-97
_cell_angle_alpha 82.340(5)
_cell_angle_beta 79.940(5)
_cell_angle_gamma 68.729(5)
_cell_formula_units_Z 2
_cell_length_a 9.844(5)
_cell_length_b 12.034(5)
_cell_length_c 16.117(5)
_cell_measurement_temperature 150(2)
_cell_volume 1746.7(13)
_computing_structure_refinement 'SHELXL-97 (Sheldrick, 1997)'
_computing_structure_solution 'SHELXS-97 (Sheldrick, 1990)'
_diffrn_ambient_temperature 150(2)
_diffrn_measured_fraction_theta_full 0.993
_diffrn_measured_fraction_theta_max 0.993
_diffrn_measurement_device_type 'Nonius Kappa CCD'
_diffrn_radiation_monochromator graphite
_diffrn_radiation_source 'fine-focus sealed tube'
_diffrn_radiation_type MoK\a
_diffrn_radiation_wavelength 0.71069
_diffrn_reflns_av_R_equivalents 0.0401
_diffrn_reflns_av_sigmaI/netI 0.0633
_diffrn_reflns_limit_h_max 12
_diffrn_reflns_limit_h_min -12
_diffrn_reflns_limit_k_max 15
_diffrn_reflns_limit_k_min -15
_diffrn_reflns_limit_l_max 20
_diffrn_reflns_limit_l_min -20
_diffrn_reflns_number 14179
_diffrn_reflns_theta_full 27.00
_diffrn_reflns_theta_max 27.00
_diffrn_reflns_theta_min 3.04
_exptl_absorpt_coefficient_mu 4.696
_exptl_absorpt_correction_T_max 0.781
_exptl_absorpt_correction_T_min 0.532
_exptl_absorpt_correction_type multi-scan
_exptl_absorpt_process_details 'Sortav (Blessing, 1995)'
_exptl_crystal_colour yellow
_exptl_crystal_density_diffrn 1.453
_exptl_crystal_density_method 'not measured'
_exptl_crystal_description block
_exptl_crystal_F_000 776
_exptl_crystal_size_max 0.15
_exptl_crystal_size_mid 0.12
_exptl_crystal_size_min 0.05
_refine_diff_density_max 0.552
_refine_diff_density_min -0.964
_refine_diff_density_rms 0.120
_refine_ls_extinction_method none
_refine_ls_goodness_of_fit_ref 1.044
_refine_ls_hydrogen_treatment constr
_refine_ls_matrix_type full
_refine_ls_number_parameters 378
_refine_ls_number_reflns 7564
_refine_ls_number_restraints 0
_refine_ls_restrained_S_all 1.044
_refine_ls_R_factor_all 0.0511
_refine_ls_R_factor_gt 0.0371
_refine_ls_shift/su_max 0.001
_refine_ls_shift/su_mean 0.000
_refine_ls_structure_factor_coef Fsqd
_refine_ls_weighting_details 'calc w=1/[\s^2^(Fo^2^)+(0.0166P)^2^+1.9511P] where P=(Fo^2^+2Fc^2^)/3'
_refine_ls_weighting_scheme calc
_refine_ls_wR_factor_gt 0.0700
_refine_ls_wR_factor_ref 0.0748
_reflns_number_gt 6293
_reflns_number_total 7564
_reflns_threshold_expression >2sigma(I)
_cod_data_source_file b718799h.txt
_cod_data_source_block compound11
_cod_original_sg_symbol_H-M P-1
_cod_database_code 7051894

loop_
_symmetry_equiv_pos_as_xyz
'x, y, z'
'-x, -y, -z'

loop_
_atom_site_label
_atom_site_type_symbol
_atom_site_fract_x
_atom_site_fract_y
_atom_site_fract_z
_atom_site_U_iso_or_equiv
_atom_site_adp_type
_atom_site_occupancy
_atom_site_symmetry_multiplicity
_atom_site_calc_flag
_atom_site_refinement_flags
_atom_site_disorder_assembly
_atom_site_disorder_group
Tl1 Tl -0.217098(18) -0.061024(15) 0.158467(11) 0.03246(7) Uani 1 1 d . . .
P1 P 0.24766(11) -0.36481(9) 0.26978(6) 0.0179(2) Uani 1 1 d . . .
N1 N 0.0173(3) -0.1770(3) 0.20548(19) 0.0167(7) Uani 1 1 d . . .
C1 C 0.0531(4) -0.2868(3) 0.2466(2) 0.0160(8) Uani 1 1 d . . .
N2 N -0.0424(3) -0.3408(3) 0.27522(19) 0.0182(7) Uani 1 1 d . . .
C2 C 0.1207(4) -0.1215(3) 0.1668(2) 0.0167(8) Uani 1 1 d . . .
C3 C 0.2119(4) -0.1581(3) 0.0906(2) 0.0207(8) Uani 1 1 d . . .
C4 C 0.2977(5) -0.0915(4) 0.0501(3) 0.0264(9) Uani 1 1 d . . .
H4 H 0.3615 -0.1174 -0.0005 0.032 Uiso 1 1 calc R . .
C5 C 0.2922(5) 0.0118(4) 0.0820(3) 0.0281(10) Uani 1 1 d . . .
H5 H 0.3496 0.0573 0.0528 0.034 Uiso 1 1 calc R . .
C6 C 0.2020(5) 0.0481(4) 0.1569(3) 0.0294(10) Uani 1 1 d . . .
H6 H 0.1973 0.1193 0.1785 0.035 Uiso 1 1 calc R . .
C7 C 0.1181(4) -0.0182(3) 0.2011(2) 0.0210(8) Uani 1 1 d . . .
C8 C 0.2101(5) -0.2627(4) 0.0485(3) 0.0255(9) Uani 1 1 d . . .
H8 H 0.1678 -0.3121 0.0928 0.031 Uiso 1 1 calc R . .
C9 C 0.3623(5) -0.3436(4) 0.0133(3) 0.0440(13) Uani 1 1 d . . .
H9A H 0.4054 -0.2993 -0.0326 0.066 Uiso 1 1 calc R . .
H9B H 0.3547 -0.4131 -0.0084 0.066 Uiso 1 1 calc R . .
H9C H 0.4251 -0.3706 0.0583 0.066 Uiso 1 1 calc R . .
C10 C 0.1083(6) -0.2186(4) -0.0188(3) 0.0479(13) Uani 1 1 d . . .
H10A H 0.0094 -0.1716 0.0068 0.072 Uiso 1 1 calc R . .
H10B H 0.1043 -0.2872 -0.0436 0.072 Uiso 1 1 calc R . .
H10C H 0.1454 -0.1685 -0.0631 0.072 Uiso 1 1 calc R . .
C11 C 0.0248(5) 0.0232(4) 0.2847(3) 0.0288(10) Uani 1 1 d . . .
H11 H -0.0245 -0.0361 0.3078 0.035 Uiso 1 1 calc R . .
C12 C -0.0959(5) 0.1455(4) 0.2723(3) 0.0471(14) Uani 1 1 d . . .
H12A H -0.0506 0.2063 0.2525 0.071 Uiso 1 1 calc R . .
H12B H -0.1593 0.1664 0.3261 0.071 Uiso 1 1 calc R . .
H12C H -0.1550 0.1420 0.2303 0.071 Uiso 1 1 calc R . .
C13 C 0.1195(6) 0.0269(5) 0.3500(3) 0.0435(12) Uani 1 1 d . . .
H13A H 0.1938 -0.0525 0.3588 0.065 Uiso 1 1 calc R . .
H13B H 0.0566 0.0504 0.4036 0.065 Uiso 1 1 calc R . .
H13C H 0.1684 0.0851 0.3292 0.065 Uiso 1 1 calc R . .
C14 C -0.1908(4) -0.2797(3) 0.2632(2) 0.0207(9) Uani 1 1 d . . .
C15 C -0.2865(4) -0.1955(4) 0.3199(3) 0.0255(9) Uani 1 1 d . . .
C16 C -0.4348(4) -0.1401(4) 0.3076(3) 0.0323(11) Uani 1 1 d . . .
H16 H -0.4996 -0.0826 0.3449 0.039 Uiso 1 1 calc R . .
C17 C -0.4880(5) -0.1678(4) 0.2424(3) 0.0371(12) Uani 1 1 d . . .
H17 H -0.5890 -0.1304 0.2356 0.044 Uiso 1 1 calc R . .
C18 C -0.3951(5) -0.2493(4) 0.1874(3) 0.0358(11) Uani 1 1 d . . .
H18 H -0.4331 -0.2678 0.1428 0.043 Uiso 1 1 calc R . .
C19 C -0.2463(4) -0.3057(4) 0.1955(3) 0.0254(9) Uani 1 1 d . . .
C20 C -0.2331(4) -0.1714(4) 0.3962(3) 0.0250(9) Uani 1 1 d . . .
H20 H -0.1237 -0.1938 0.3835 0.030 Uiso 1 1 calc R . .
C21 C -0.2968(5) -0.0411(4) 0.4176(3) 0.0438(13) Uani 1 1 d . . .
H21A H -0.2786 0.0103 0.3676 0.066 Uiso 1 1 calc R . .
H21B H -0.2496 -0.0310 0.4634 0.066 Uiso 1 1 calc R . .
H21C H -0.4030 -0.0188 0.4356 0.066 Uiso 1 1 calc R . .
C22 C -0.2663(5) -0.2539(5) 0.4715(3) 0.0424(13) Uani 1 1 d . . .
H22A H -0.3731 -0.2324 0.4865 0.064 Uiso 1 1 calc R . .
H22B H -0.2239 -0.2452 0.5199 0.064 Uiso 1 1 calc R . .
H22C H -0.2233 -0.3371 0.4565 0.064 Uiso 1 1 calc R . .
C23 C -0.1453(5) -0.3987(4) 0.1360(3) 0.0284(10) Uani 1 1 d . . .
H23 H -0.0467 -0.3895 0.1266 0.034 Uiso 1 1 calc R . .
C24 C -0.1961(6) -0.3836(5) 0.0490(3) 0.0486(13) Uani 1 1 d . . .
H24A H -0.2895 -0.3978 0.0555 0.073 Uiso 1 1 calc R . .
H24B H -0.1216 -0.4411 0.0121 0.073 Uiso 1 1 calc R . .
H24C H -0.2097 -0.3021 0.0239 0.073 Uiso 1 1 calc R . .
C25 C -0.1256(6) -0.5238(4) 0.1776(3) 0.0421(12) Uani 1 1 d . . .
H25A H -0.0886 -0.5327 0.2316 0.063 Uiso 1 1 calc R . .
H25B H -0.0551 -0.5832 0.1405 0.063 Uiso 1 1 calc R . .
H25C H -0.2205 -0.5360 0.1875 0.063 Uiso 1 1 calc R . .
C26 C 0.2669(4) -0.5251(3) 0.2713(2) 0.0196(8) Uani 1 1 d . . .
H26 H 0.1799 -0.5383 0.3075 0.024 Uiso 1 1 calc R . .
C27 C 0.2731(5) -0.5562(3) 0.1818(3) 0.0258(9) Uani 1 1 d . . .
H27A H 0.1806 -0.5060 0.1596 0.031 Uiso 1 1 calc R . .
H27B H 0.3554 -0.5383 0.1449 0.031 Uiso 1 1 calc R . .
C28 C 0.2944(5) -0.6877(4) 0.1796(3) 0.0310(10) Uani 1 1 d . . .
H28A H 0.2083 -0.7039 0.2129 0.037 Uiso 1 1 calc R . .
H28B H 0.3002 -0.7052 0.1205 0.037 Uiso 1 1 calc R . .
C29 C 0.4328(5) -0.7691(4) 0.2148(3) 0.0358(11) Uani 1 1 d . . .
H29A H 0.5202 -0.7598 0.1779 0.043 Uiso 1 1 calc R . .
H29B H 0.4395 -0.8534 0.2161 0.043 Uiso 1 1 calc R . .
C30 C 0.4309(5) -0.7387(4) 0.3034(3) 0.0349(11) Uani 1 1 d . . .
H30A H 0.5253 -0.7882 0.3237 0.042 Uiso 1 1 calc R . .
H30B H 0.3511 -0.7583 0.3416 0.042 Uiso 1 1 calc R . .
C31 C 0.4075(5) -0.6068(4) 0.3066(3) 0.0290(10) Uani 1 1 d . . .
H31A H 0.4930 -0.5892 0.2735 0.035 Uiso 1 1 calc R . .
H31B H 0.4014 -0.5899 0.3659 0.035 Uiso 1 1 calc R . .
C32 C 0.2138(4) -0.3349(3) 0.3845(2) 0.0213(9) Uani 1 1 d . . .
H32 H 0.1501 -0.2488 0.3875 0.026 Uiso 1 1 calc R . .
C33 C 0.3573(5) -0.3471(4) 0.4162(3) 0.0291(10) Uani 1 1 d . . .
H33A H 0.4262 -0.4305 0.4123 0.035 Uiso 1 1 calc R . .
H33B H 0.4038 -0.2944 0.3793 0.035 Uiso 1 1 calc R . .
C34 C 0.3313(6) -0.3143(4) 0.5070(3) 0.0389(12) Uani 1 1 d . . .
H34A H 0.2726 -0.2281 0.5097 0.047 Uiso 1 1 calc R . .
H34B H 0.4271 -0.3286 0.5259 0.047 Uiso 1 1 calc R . .
C35 C 0.2504(5) -0.3873(4) 0.5664(3) 0.0344(11) Uani 1 1 d . . .
H35A H 0.3127 -0.4730 0.5680 0.041 Uiso 1 1 calc R . .
H35B H 0.2307 -0.3611 0.6243 0.041 Uiso 1 1 calc R . .
C36 C 0.1055(5) -0.3706(4) 0.5360(3) 0.0309(10) Uani 1 1 d . . .
H36A H 0.0557 -0.4205 0.5736 0.037 Uiso 1 1 calc R . .
H36B H 0.0403 -0.2860 0.5388 0.037 Uiso 1 1 calc R . .
C37 C 0.1315(4) -0.4056(4) 0.4457(2) 0.0232(9) Uani 1 1 d . . .
H37A H 0.0355 -0.3913 0.4270 0.028 Uiso 1 1 calc R . .
H37B H 0.1892 -0.4921 0.4441 0.028 Uiso 1 1 calc R . .

loop_
_atom_site_aniso_label
_atom_site_aniso_U_11
_atom_site_aniso_U_22
_atom_site_aniso_U_33
_atom_site_aniso_U_23
_atom_site_aniso_U_13
_atom_site_aniso_U_12
Tl1 0.02540(10) 0.02956(10) 0.03469(11) 0.01291(7) -0.00827(7) -0.00383(7)
P1 0.0171(5) 0.0166(5) 0.0196(5) 0.0022(4) -0.0062(4) -0.0050(4)
N1 0.0141(16) 0.0134(16) 0.0212(17) 0.0027(13) -0.0037(13) -0.0041(13)
C1 0.0175(19) 0.0131(18) 0.0136(18) -0.0042(14) -0.0019(15) 0.0001(15)
N2 0.0174(17) 0.0189(17) 0.0194(17) 0.0031(13) -0.0046(14) -0.0084(14)
C2 0.0124(18) 0.0143(19) 0.020(2) 0.0070(15) -0.0059(15) -0.0023(15)
C3 0.021(2) 0.021(2) 0.019(2) 0.0055(16) -0.0069(17) -0.0073(17)
C4 0.026(2) 0.030(2) 0.022(2) 0.0086(18) -0.0054(18) -0.0114(19)
C5 0.025(2) 0.026(2) 0.035(2) 0.0092(19) -0.0075(19) -0.0131(19)
C6 0.034(2) 0.020(2) 0.040(3) 0.0017(19) -0.014(2) -0.0141(19)
C7 0.019(2) 0.016(2) 0.026(2) -0.0003(16) -0.0048(17) -0.0034(16)
C8 0.032(2) 0.025(2) 0.022(2) 0.0001(17) -0.0034(18) -0.0133(19)
C9 0.043(3) 0.034(3) 0.052(3) -0.015(2) 0.011(3) -0.014(2)
C10 0.070(4) 0.036(3) 0.046(3) -0.005(2) -0.026(3) -0.018(3)
C11 0.032(2) 0.021(2) 0.034(2) -0.0055(18) 0.000(2) -0.0103(19)
C12 0.040(3) 0.031(3) 0.057(3) -0.012(2) 0.003(3) 0.001(2)
C13 0.055(3) 0.047(3) 0.033(3) -0.008(2) -0.008(2) -0.019(3)
C14 0.016(2) 0.022(2) 0.023(2) 0.0107(17) -0.0038(16) -0.0094(16)
C15 0.022(2) 0.027(2) 0.024(2) 0.0101(17) 0.0000(18) -0.0100(18)
C16 0.019(2) 0.036(3) 0.032(3) 0.006(2) 0.0021(19) -0.0032(19)
C17 0.014(2) 0.050(3) 0.042(3) 0.010(2) -0.011(2) -0.006(2)
C18 0.022(2) 0.054(3) 0.034(3) 0.008(2) -0.013(2) -0.016(2)
C19 0.021(2) 0.026(2) 0.031(2) 0.0088(18) -0.0091(18) -0.0125(18)
C20 0.020(2) 0.027(2) 0.024(2) 0.0009(17) 0.0010(17) -0.0056(18)
C21 0.037(3) 0.040(3) 0.044(3) -0.015(2) 0.002(2) -0.001(2)
C22 0.041(3) 0.055(3) 0.028(3) 0.013(2) -0.001(2) -0.020(3)
C23 0.030(2) 0.031(2) 0.026(2) 0.0011(18) -0.0088(19) -0.012(2)
C24 0.041(3) 0.060(4) 0.045(3) -0.008(3) -0.016(3) -0.011(3)
C25 0.048(3) 0.033(3) 0.050(3) -0.002(2) -0.011(3) -0.019(2)
C26 0.022(2) 0.0143(19) 0.021(2) -0.0007(15) -0.0062(17) -0.0031(16)
C27 0.031(2) 0.018(2) 0.024(2) 0.0006(17) -0.0062(19) -0.0015(18)
C28 0.047(3) 0.018(2) 0.028(2) -0.0038(18) -0.009(2) -0.008(2)
C29 0.040(3) 0.023(2) 0.031(3) -0.0039(19) 0.003(2) 0.001(2)
C30 0.039(3) 0.022(2) 0.031(2) 0.0024(19) -0.009(2) 0.005(2)
C31 0.030(2) 0.024(2) 0.027(2) 0.0016(18) -0.0116(19) -0.0002(18)
C32 0.024(2) 0.016(2) 0.026(2) -0.0012(16) -0.0091(17) -0.0080(17)
C33 0.036(3) 0.032(2) 0.027(2) 0.0033(19) -0.016(2) -0.018(2)
C34 0.052(3) 0.039(3) 0.037(3) 0.001(2) -0.023(2) -0.024(2)
C35 0.049(3) 0.033(3) 0.022(2) -0.0010(19) -0.014(2) -0.011(2)
C36 0.036(3) 0.034(3) 0.020(2) -0.0046(19) -0.0062(19) -0.007(2)
C37 0.024(2) 0.023(2) 0.022(2) 0.0009(17) -0.0075(17) -0.0061(17)

loop_
_atom_type_symbol
_atom_type_description
_atom_type_scat_dispersion_real
_atom_type_scat_dispersion_imag
_atom_type_scat_source
C C 0.0033 0.0016 'International Tables Vol C Tables 4.2.6.8 and 6.1.1.4'
H H 0.0000 0.0000 'International Tables Vol C Tables 4.2.6.8 and 6.1.1.4'
N N 0.0061 0.0033 'International Tables Vol C Tables 4.2.6.8 and 6.1.1.4'
Tl Tl -2.8358 9.6688 'International Tables Vol C Tables 4.2.6.8 and 6.1.1.4'
P P 0.1023 0.0942 'International Tables Vol C Tables 4.2.6.8 and 6.1.1.4'

loop_
_geom_angle_atom_site_label_1
_geom_angle_atom_site_label_2
_geom_angle_atom_site_label_3
_geom_angle
_geom_angle_site_symmetry_1
_geom_angle_site_symmetry_3
_geom_angle_publ_flag
N1 Tl1 C14 61.26(10) . . ?
C26 P1 C32 104.36(17) . . ?
C26 P1 C1 101.48(17) . . ?
C32 P1 C1 97.50(17) . . ?
C1 N1 C2 124.6(3) . . ?
C1 N1 Tl1 126.3(2) . . ?
C2 N1 Tl1 107.8(2) . . ?
N2 C1 N1 123.6(3) . . ?
N2 C1 P1 117.6(3) . . ?
N1 C1 P1 118.7(3) . . ?
C1 N2 C14 118.2(3) . . ?
C3 C2 C7 119.6(3) . . ?
C3 C2 N1 121.6(3) . . ?
C7 C2 N1 118.4(3) . . ?
C4 C3 C2 119.2(4) . . ?
C4 C3 C8 119.3(4) . . ?
C2 C3 C8 121.3(3) . . ?
C5 C4 C3 121.5(4) . . ?
C6 C5 C4 119.3(4) . . ?
C5 C6 C7 121.1(4) . . ?
C6 C7 C2 119.2(4) . . ?
C6 C7 C11 119.0(4) . . ?
C2 C7 C11 121.7(3) . . ?
C3 C8 C10 110.3(3) . . ?
C3 C8 C9 113.4(4) . . ?
C10 C8 C9 111.5(4) . . ?
C7 C11 C12 111.4(4) . . ?
C7 C11 C13 111.7(4) . . ?
C12 C11 C13 110.3(4) . . ?
N2 C14 C15 120.6(4) . . ?
N2 C14 C19 119.9(4) . . ?
C15 C14 C19 119.5(4) . . ?
N2 C14 Tl1 109.8(2) . . ?
C15 C14 Tl1 80.1(2) . . ?
C19 C14 Tl1 82.1(2) . . ?
C16 C15 C14 118.9(4) . . ?
C16 C15 C20 120.2(4) . . ?
C14 C15 C20 120.8(4) . . ?
C17 C16 C15 121.1(4) . . ?
C18 C17 C16 120.0(4) . . ?
C17 C18 C19 121.5(4) . . ?
C18 C19 C14 119.0(4) . . ?
C18 C19 C23 121.1(4) . . ?
C14 C19 C23 119.8(4) . . ?
C15 C20 C21 114.2(4) . . ?
C15 C20 C22 108.5(4) . . ?
C21 C20 C22 111.0(4) . . ?
C19 C23 C25 109.9(3) . . ?
C19 C23 C24 113.7(4) . . ?
C25 C23 C24 110.9(4) . . ?
C27 C26 C31 109.0(3) . . ?
C27 C26 P1 109.6(3) . . ?
C31 C26 P1 110.7(3) . . ?
C28 C27 C26 111.4(3) . . ?
C29 C28 C27 111.8(4) . . ?
C28 C29 C30 110.2(3) . . ?
C29 C30 C31 112.0(3) . . ?
C30 C31 C26 111.8(4) . . ?
C37 C32 C33 110.3(3) . . ?
C37 C32 P1 116.9(3) . . ?
C33 C32 P1 111.0(3) . . ?
C34 C33 C32 112.1(4) . . ?
C33 C34 C35 111.6(4) . . ?
C36 C35 C34 110.1(4) . . ?
C37 C36 C35 111.0(4) . . ?
C36 C37 C32 112.1(3) . . ?

loop_
_geom_bond_atom_site_label_1
_geom_bond_atom_site_label_2
_geom_bond_distance
_geom_bond_site_symmetry_2
_geom_bond_publ_flag
Tl1 N1 2.417(3) . ?
Tl1 C14 2.884(4) . ?
P1 C26 1.866(4) . ?
P1 C32 1.880(4) . ?
P1 C1 1.882(4) . ?
N1 C1 1.348(4) . ?
N1 C2 1.425(4) . ?
C1 N2 1.316(5) . ?
N2 C14 1.412(5) . ?
C2 C3 1.408(5) . ?
C2 C7 1.417(5) . ?
C3 C4 1.394(5) . ?
C3 C8 1.514(6) . ?
C4 C5 1.387(6) . ?
C5 C6 1.386(6) . ?
C6 C7 1.396(5) . ?
C7 C11 1.523(6) . ?
C8 C10 1.517(6) . ?
C8 C9 1.519(6) . ?
C11 C12 1.535(6) . ?
C11 C13 1.538(6) . ?
C14 C15 1.415(6) . ?
C14 C19 1.418(6) . ?
C15 C16 1.405(6) . ?
C15 C20 1.518(6) . ?
C16 C17 1.379(7) . ?
C17 C18 1.372(7) . ?
C18 C19 1.396(6) . ?
C19 C23 1.518(6) . ?
C20 C21 1.526(6) . ?
C20 C22 1.531(5) . ?
C23 C25 1.522(6) . ?
C23 C24 1.536(6) . ?
C26 C27 1.523(5) . ?
C26 C31 1.531(5) . ?
C27 C28 1.523(5) . ?
C28 C29 1.514(6) . ?
C29 C30 1.515(6) . ?
C30 C31 1.526(6) . ?
C32 C37 1.533(5) . ?
C32 C33 1.537(5) . ?
C33 C34 1.521(6) . ?
C34 C35 1.530(6) . ?
C35 C36 1.524(6) . ?
C36 C37 1.522(6) . ?

loop_
_cod_related_entry_id
_cod_related_entry_database
_cod_related_entry_code
1 ChemSpider 30652909
